data_2012431
loop_
_publ_author_name
'Centore, Roberto'
'Roviello, Antonio'
'Tuzi, Angela'
'Panunzi, Barbara'

_publ_section_title
;
 Two orthopalladated chromophores
;
_journal_issue 1
_journal_name_full 'Acta Crystallographica Section C'
_journal_page_first m26
_journal_page_last m28
_journal_paper_doi 10.1107/S0108270101014147
_journal_volume 58
_journal_year 2002
_chemical_formula_iupac '[Pd (C14 H11 N2 O3) (C18 H21 N2 O2)], 0.5CH2 Cl2'
_chemical_formula_moiety 'C32 H32 N4 O5 Pd, 0.5C H2 Cl2'
_chemical_formula_sum 'C32.5 H33 Cl N4 O5 Pd'
_chemical_formula_weight 701.48
_chemical_name_systematic
;
[4-(diethylamino)-N-(4-methoxyphenyl)salicylaldiminato]-
{5-methoxy-2-[N-(4-methoxyphenyl)iminomethyl]phenyl}palladium(II),
dichloromethane hemisolvate
;
_space_group_IT_number 15
_symmetry_cell_setting monoclinic
_symmetry_space_group_name_Hall '-C 2yc'
_symmetry_space_group_name_H-M 'C 1 2/c 1'
_atom_sites_solution_hydrogens geom
_atom_sites_solution_primary direct
_atom_sites_solution_secondary difmap
_audit_creation_method SHELXL-97
_cell_angle_alpha 90.00
_cell_angle_beta 104.96(3)
_cell_angle_gamma 90.00
_cell_formula_units_Z 8
_cell_length_a 31.582(10)
_cell_length_b 7.5847(10)
_cell_length_c 26.557(6)
_cell_measurement_reflns_used 24
_cell_measurement_temperature 293(2)
_cell_measurement_theta_max 11.783
_cell_measurement_theta_min 8.447
_cell_volume 6146(3)
_computing_cell_refinement 'CELLDIM (Nonius, 1996)'
_computing_data_collection 'MACH3 Software (Nonius, 1996)'
_computing_data_reduction 'XCAD4 (Harms & Wocadlo, 1995)'
_computing_molecular_graphics 'ORTEP-3 (Farrugia, 1999)'
_computing_structure_refinement 'SHELXL97 (Sheldrick, 1997)'
_computing_structure_solution 'SHELXS97 (Sheldrick, 1997)'
_diffrn_ambient_temperature 293(2)
_diffrn_measured_fraction_theta_full .998
_diffrn_measured_fraction_theta_max .998
_diffrn_measurement_device '\k-geometry diffractometer'
_diffrn_measurement_device_type 'Enraf-Nonius MACH3'
_diffrn_measurement_method \w/\q
_diffrn_radiation_monochromator graphite
_diffrn_radiation_type MoK\a
_diffrn_radiation_wavelength .71069
_diffrn_reflns_av_R_equivalents .0597
_diffrn_reflns_av_sigmaI/netI .1577
_diffrn_reflns_limit_h_max 40
_diffrn_reflns_limit_h_min -41
_diffrn_reflns_limit_k_max 10
_diffrn_reflns_limit_k_min 0
_diffrn_reflns_limit_l_max 34
_diffrn_reflns_limit_l_min 0
_diffrn_reflns_number 7552
_diffrn_reflns_theta_full 27.97
_diffrn_reflns_theta_max 27.97
_diffrn_reflns_theta_min 1.33
_diffrn_standards_decay_% 1
_diffrn_standards_interval_time 120
_diffrn_standards_number 1
_exptl_absorpt_coefficient_mu .738
_exptl_absorpt_correction_T_max .9997
_exptl_absorpt_correction_T_min .9519
_exptl_absorpt_correction_type '\y scan'
_exptl_absorpt_process_details '(North et al., 1968)'
_exptl_crystal_colour 'dark orange'
_exptl_crystal_density_diffrn 1.516
_exptl_crystal_description prism
_exptl_crystal_F_000 2872
_exptl_crystal_size_max .5
_exptl_crystal_size_mid .1
_exptl_crystal_size_min .06
_refine_diff_density_max .656
_refine_diff_density_min -.750
_refine_ls_extinction_method none
_refine_ls_goodness_of_fit_ref .975
_refine_ls_hydrogen_treatment constr
_refine_ls_matrix_type full
_refine_ls_number_parameters 393
_refine_ls_number_reflns 7388
_refine_ls_number_restraints 0
_refine_ls_restrained_S_all .975
_refine_ls_R_factor_all .1764
_refine_ls_R_factor_gt .0611
_refine_ls_shift/su_max <0.001
_refine_ls_shift/su_mean .000
_refine_ls_structure_factor_coef Fsqd
_refine_ls_weighting_details 'w = 1/[\s^2^(Fo^2^)+(0.0525P)^2^] where P = (Fo^2^+2Fc^2^)/3'
_refine_ls_weighting_scheme calc
_refine_ls_wR_factor_gt .1171
_refine_ls_wR_factor_ref .1506
_reflns_number_gt 3705
_reflns_number_total 7388
_reflns_threshold_expression I>2\s(I)
_cod_data_source_file gd1166.cif
_cod_data_source_block II
_cod_original_sg_symbol_H-M 'C 2/c'
_cod_original_formula_sum 'C32.50 H33 Cl N4 O5 Pd'
_cod_database_code 2012431
_cod_database_fobs_code 2012431

loop_
_symmetry_equiv_pos_as_xyz
'x, y, z'
'-x, y, -z+1/2'
'x+1/2, y+1/2, z'
'-x+1/2, y+1/2, -z+1/2'
'-x, -y, -z'
'x, -y, z-1/2'
'-x+1/2, -y+1/2, -z'
'x+1/2, -y+1/2, z-1/2'

loop_
_atom_site_label
_atom_site_fract_x
_atom_site_fract_y
_atom_site_fract_z
_atom_site_U_iso_or_equiv
_atom_site_adp_type
_atom_site_calc_flag
_atom_site_refinement_flags
_atom_site_occupancy
_atom_site_disorder_assembly
_atom_site_disorder_group
_atom_site_type_symbol
Pd1 .192569(16) .58907(6) .151034(17) .03280(13) Uani d . 1 . . Pd
N1 .22485(17) .6935(7) .22168(19) .0367(12) Uani d . 1 . . N
N2 .02152(19) .6326(10) .1624(3) .0604(19) Uani d . 1 . . N
N3 .32671(18) .0010(7) .0894(2) .0490(15) Uani d . 1 . . N
N4 .15873(16) .5164(7) .07874(18) .0356(12) Uani d . 1 . . N
O1 .40472(16) .7259(7) .3076(2) .0608(14) Uani d . 1 . . O
O2 -.00407(18) .6699(12) .1875(2) .112(3) Uani d . 1 . . O
O3 .01069(17) .5570(9) .1214(2) .0786(18) Uani d . 1 . . O
O4 .24843(13) .4736(5) .13842(16) .0385(10) Uani d . 1 . . O
O5 .01872(17) .8930(8) -.0465(2) .0714(15) Uani d . 1 . . O
C1 .4236(3) .6686(12) .3592(3) .074(3) Uani d . 1 . . C
H1A .4549 .6815 .3671 .074 Uiso calc R 1 . . H
H1B .4164 .5469 .3625 .074 Uiso calc R 1 . . H
H1C .4124 .7383 .3830 .074 Uiso calc R 1 . . H
C2 .3606(2) .7153(9) .2899(3) .0432(16) Uani d . 1 . . C
C3 .3325(2) .6591(9) .3186(3) .0448(17) Uani d . 1 . . C
H3 .3433 .6263 .3533 .045 Uiso calc R 1 . . H
C4 .2880(2) .6521(9) .2952(3) .0424(16) Uani d . 1 . . C
H4 .2690 .6149 .3146 .042 Uiso calc R 1 . . H
C5 .2713(2) .6983(8) .2443(2) .0356(14) Uani d . 1 . . C
C6 .2993(2) .7528(9) .2151(3) .0452(16) Uani d . 1 . . C
H6 .2882 .7815 .1801 .045 Uiso calc R 1 . . H
C7 .3437(2) .7645(9) .2380(3) .0484(17) Uani d . 1 . . C
H7 .3624 .8053 .2187 .048 Uiso calc R 1 . . H
C8 .2001(2) .7662(8) .2476(2) .0382(15) Uani d . 1 . . C
H8 .2114 .8248 .2789 .038 Uiso calc R 1 . . H
C9 .1536(2) .7503(7) .2244(2) .0332(14) Uani d . 1 . . C
C10 .1230(2) .8063(9) .2512(2) .0430(16) Uani d . 1 . . C
H10 .1322 .8663 .2827 .043 Uiso calc R 1 . . H
C11 .0791(2) .7715(10) .2303(3) .0487(18) Uani d . 1 . . C
H11 .0581 .8075 .2470 .049 Uiso calc R 1 . . H
C12 .0678(2) .6819(9) .1841(3) .0420(16) Uani d . 1 . . C
C13 .0973(2) .6329(8) .1556(2) .0404(16) Uani d . 1 . . C
H13 .0874 .5780 .1234 .040 Uiso calc R 1 . . H
C14 .1414(2) .6669(8) .1757(2) .0335(14) Uani d . 1 . . C
C15 .3214(3) -.3229(10) .0817(3) .085(3) Uani d . 1 . . C
H15A .3243 -.4188 .0593 .085 Uiso calc R 1 . . H
H15B .2920 -.3199 .0855 .085 Uiso calc R 1 . . H
H15C .3415 -.3389 .1153 .085 Uiso calc R 1 . . H
C16 .3313(2) -.1527(9) .0584(3) .0518(19) Uani d . 1 . . C
H16A .3610 -.1569 .0547 .052 Uiso calc R 1 . . H
H16B .3117 -.1401 .0239 .052 Uiso calc R 1 . . H
C17 .3663(2) .0518(9) .1276(3) .0513(19) Uani d . 1 . . C
H17A .3853 -.0502 .1362 .051 Uiso calc R 1 . . H
H17B .3587 .0891 .1591 .051 Uiso calc R 1 . . H
C18 .3911(2) .1990(12) .1094(3) .071(2) Uani d . 1 . . C
H18A .4169 .2266 .1363 .071 Uiso calc R 1 . . H
H18B .3727 .3016 .1016 .071 Uiso calc R 1 . . H
H18C .3993 .1622 .0786 .071 Uiso calc R 1 . . H
C19 .2887(2) .0929(9) .0832(2) .0386(13) Uani d . 1 . . C
C20 .2864(2) .2413(8) .1132(2) .0362(15) Uani d . 1 . . C
H20 .3116 .2782 .1376 .036 Uiso calc R 1 . . H
C21 .2475(2) .3378(8) .1083(2) .0348(14) Uani d . 1 . . C
C22 .2098(2) .2863(8) .0695(2) .0374(14) Uani d . 1 . . C
C23 .2131(2) .1352(8) .0391(3) .0456(17) Uani d . 1 . . C
H23 .1886 .1007 .0133 .046 Uiso calc R 1 . . H
C24 .2501(2) .0394(9) .0459(3) .0490(18) Uani d . 1 . . C
H24 .2504 -.0615 .0261 .049 Uiso calc R 1 . . H
C25 .1713(2) .3859(9) .0544(2) .0386(15) Uani d . 1 . . C
H25 .1521 .3544 .0228 .039 Uiso calc R 1 . . H
C26 .1217(2) .6140(9) .0489(2) .0379(15) Uani d . 1 . . C
C27 .0839(2) .5348(10) .0198(2) .0470(17) Uani d . 1 . . C
H27 .0813 .4129 .0213 .047 Uiso calc R 1 . . H
C28 .0504(2) .6286(10) -.0108(3) .0522(19) Uani d . 1 . . C
H28 .0252 .5716 -.0294 .052 Uiso calc R 1 . . H
C29 .0541(2) .8095(11) -.0141(3) .0541(19) Uani d . 1 . . C
C30 .0907(2) .8925(10) .0160(3) .0498(17) Uani d . 1 . . C
H30 .0927 1.0148 .0153 .050 Uiso calc R 1 . . H
C31 .1246(2) .7958(9) .0474(2) .0432(16) Uani d . 1 . . C
H31 .1492 .8530 .0674 .043 Uiso calc R 1 . . H
C32 .0226(3) 1.0715(13) -.0566(4) .096(3) Uani d . 1 . . C
H32A -.0041 1.1129 -.0796 .096 Uiso calc R 1 . . H
H32B .0464 1.0884 -.0725 .096 Uiso calc R 1 . . H
H32C .0284 1.1363 -.0245 .096 Uiso calc R 1 . . H
Cl1 .0312(3) .1473(10) .3017(3) .273(3) Uani d . 1 . . Cl
C33 .0000 .269(3) .2500 .260(19) Uani d S 1 . . C
H33B .0196 .3445 .2369 .260 Uiso d R 1 . . H

loop_
_atom_site_aniso_label
_atom_site_aniso_U_11
_atom_site_aniso_U_22
_atom_site_aniso_U_33
_atom_site_aniso_U_12
_atom_site_aniso_U_13
_atom_site_aniso_U_23
Pd1 .0413(2) .0292(2) .0299(2) .0002(3) .01264(16) -.0033(3)
N1 .045(3) .027(3) .040(3) .002(2) .015(2) -.001(2)
N2 .044(4) .086(6) .054(4) .007(3) .018(3) .011(4)
N3 .049(4) .034(3) .066(4) -.002(3) .019(3) -.023(3)
N4 .042(3) .036(3) .030(3) .005(2) .013(2) -.001(2)
O1 .045(3) .064(4) .068(4) -.001(3) .005(3) -.007(3)
O2 .048(3) .214(9) .079(4) .000(5) .021(3) -.029(5)
O3 .058(3) .103(5) .073(4) -.005(3) .014(3) -.016(4)
O4 .042(2) .034(2) .041(2) -.001(2) .014(2) -.012(2)
O5 .064(3) .068(4) .074(4) .010(3) .002(3) .022(3)
C1 .060(5) .063(6) .087(6) -.008(5) -.003(5) -.011(5)
C2 .045(4) .035(4) .048(4) .001(3) .010(3) -.009(3)
C3 .060(5) .038(4) .037(4) .012(3) .013(3) -.005(3)
C4 .054(4) .037(4) .044(4) -.001(3) .025(3) -.002(3)
C5 .046(4) .027(3) .036(3) -.001(3) .014(3) -.006(3)
C6 .058(4) .041(4) .037(3) .000(3) .015(3) .000(3)
C7 .055(4) .042(4) .051(4) -.008(4) .019(3) .001(3)
C8 .055(4) .028(3) .030(3) -.004(3) .009(3) -.005(3)
C9 .050(4) .020(3) .033(3) .002(3) .016(3) .002(2)
C10 .053(4) .044(4) .033(3) .011(3) .012(3) -.001(3)
C11 .058(5) .050(4) .045(4) .023(4) .028(3) .011(3)
C12 .044(4) .040(4) .042(4) .006(3) .012(3) .013(3)
C13 .048(4) .035(4) .042(3) -.002(3) .019(3) .002(3)
C14 .040(4) .025(3) .038(3) .004(3) .016(3) .004(3)
C15 .163(10) .035(5) .068(6) -.010(6) .050(6) -.012(4)
C16 .067(5) .045(4) .054(4) .001(4) .036(4) -.007(3)
C17 .051(4) .045(5) .060(4) .021(3) .018(3) .006(3)
C18 .048(5) .081(6) .081(6) -.004(5) .011(4) -.008(5)
C19 .046(3) .027(3) .048(3) .002(3) .023(3) .000(3)
C20 .041(4) .028(3) .044(4) -.006(3) .018(3) -.010(3)
C21 .043(4) .032(3) .036(3) -.007(3) .021(3) -.002(3)
C22 .043(4) .028(3) .044(4) -.002(3) .017(3) -.006(3)
C23 .046(4) .038(4) .050(4) -.004(3) .007(3) -.020(3)
C24 .058(4) .032(4) .058(4) -.003(3) .018(4) -.018(3)
C25 .044(3) .044(4) .027(3) -.005(3) .008(3) -.001(3)
C26 .044(4) .041(4) .032(3) .008(3) .018(3) -.001(3)
C27 .046(4) .047(4) .045(4) .001(3) .007(3) -.002(3)
C28 .044(4) .059(5) .050(4) -.004(4) .005(3) -.003(4)
C29 .044(4) .061(5) .052(4) .002(4) .004(3) .001(4)
C30 .062(4) .033(4) .055(4) .004(4) .017(3) .007(4)
C31 .041(4) .042(4) .045(4) .000(3) .009(3) -.002(3)
C32 .069(6) .089(8) .122(8) .001(6) .011(5) .040(7)
Cl1 .363(9) .213(6) .314(8) .011(6) .214(7) .000(6)
C33 .58(6) .074(15) .16(2) .000 .16(3) .000

loop_
_atom_type_symbol
_atom_type_description
_atom_type_scat_dispersion_real
_atom_type_scat_dispersion_imag
_atom_type_scat_source
C C .0033 .0016 'International Tables Vol C Tables 4.2.6.8 and 6.1.1.4'
H H .0000 .0000 'International Tables Vol C Tables 4.2.6.8 and 6.1.1.4'
O O .0106 .0060 'International Tables Vol C Tables 4.2.6.8 and 6.1.1.4'
N N .0061 .0033 'International Tables Vol C Tables 4.2.6.8 and 6.1.1.4'
Pd Pd -.9988 1.0072 'International Tables Vol C Tables 4.2.6.8 and 6.1.1.4'
Cl Cl .1484 .1585 'International Tables Vol C Tables 4.2.6.8 and 6.1.1.4'

loop_
_geom_angle_atom_site_label_1
_geom_angle_atom_site_label_2
_geom_angle_atom_site_label_3
_geom_angle_site_symmetry_1
_geom_angle_site_symmetry_3
_geom_angle
_geom_angle_publ_flag
C14 Pd1 N4 . . 96.9(2) yes
C14 Pd1 N1 . . 80.6(2) yes
N4 Pd1 N1 . . 173.1(2) yes
C14 Pd1 O4 . . 168.2(2) yes
N4 Pd1 O4 . . 89.70(18) yes
N1 Pd1 O4 . . 93.91(18) yes
C8 N1 C5 . . 117.4(5) no
C8 N1 Pd1 . . 115.2(4) no
C5 N1 Pd1 . . 127.4(4) yes
O3 N2 O2 . . 122.6(7) no
O3 N2 C12 . . 119.8(6) no
O2 N2 C12 . . 117.6(7) no
C19 N3 C17 . . 121.7(5) no
C19 N3 C16 . . 123.7(6) no
C17 N3 C16 . . 114.6(6) no
C25 N4 C26 . . 115.3(5) no
C25 N4 Pd1 . . 121.8(4) no
C26 N4 Pd1 . . 122.7(4) yes
C2 O1 C1 . . 117.2(6) no
C21 O4 Pd1 . . 123.3(4) yes
C29 O5 C32 . . 118.0(7) no
O1 C1 H1A . . 109.5 no
O1 C1 H1B . . 109.5 no
H1A C1 H1B . . 109.5 no
O1 C1 H1C . . 109.5 no
H1A C1 H1C . . 109.5 no
H1B C1 H1C . . 109.5 no
O1 C2 C3 . . 125.4(6) no
O1 C2 C7 . . 115.2(6) no
C3 C2 C7 . . 119.4(6) no
C2 C3 C4 . . 119.3(6) no
C2 C3 H3 . . 120.4 no
C4 C3 H3 . . 120.4 no
C5 C4 C3 . . 121.6(6) no
C5 C4 H4 . . 119.2 no
C3 C4 H4 . . 119.2 no
C4 C5 C6 . . 119.6(6) no
C4 C5 N1 . . 120.1(6) no
C6 C5 N1 . . 120.3(6) no
C7 C6 C5 . . 119.8(6) no
C7 C6 H6 . . 120.1 no
C5 C6 H6 . . 120.1 no
C6 C7 C2 . . 120.3(6) no
C6 C7 H7 . . 119.8 no
C2 C7 H7 . . 119.8 no
N1 C8 C9 . . 115.3(5) no
N1 C8 H8 . . 122.4 no
C9 C8 H8 . . 122.4 no
C14 C9 C10 . . 122.8(6) no
C14 C9 C8 . . 116.0(5) no
C10 C9 C8 . . 121.1(5) no
C11 C10 C9 . . 119.4(6) no
C11 C10 H10 . . 120.3 no
C9 C10 H10 . . 120.3 no
C12 C11 C10 . . 117.3(6) no
C12 C11 H11 . . 121.4 no
C10 C11 H11 . . 121.4 no
C11 C12 C13 . . 124.3(6) no
C11 C12 N2 . . 118.6(6) no
C13 C12 N2 . . 117.1(6) no
C14 C13 C12 . . 119.2(6) no
C14 C13 H13 . . 120.4 no
C12 C13 H13 . . 120.4 no
C13 C14 C9 . . 116.9(5) no
C13 C14 Pd1 . . 129.9(5) yes
C9 C14 Pd1 . . 112.7(4) yes
C16 C15 H15A . . 109.5 no
C16 C15 H15B . . 109.5 no
H15A C15 H15B . . 109.5 no
C16 C15 H15C . . 109.5 no
H15A C15 H15C . . 109.5 no
H15B C15 H15C . . 109.5 no
N3 C16 C15 . . 113.2(6) no
N3 C16 H16A . . 108.9 no
C15 C16 H16A . . 108.9 no
N3 C16 H16B . . 108.9 no
C15 C16 H16B . . 108.9 no
H16A C16 H16B . . 107.8 no
N3 C17 C18 . . 113.5(6) no
N3 C17 H17A . . 108.9 no
C18 C17 H17A . . 108.9 no
N3 C17 H17B . . 108.9 no
C18 C17 H17B . . 108.9 no
H17A C17 H17B . . 107.7 no
C17 C18 H18A . . 109.5 no
C17 C18 H18B . . 109.5 no
H18A C18 H18B . . 109.5 no
C17 C18 H18C . . 109.5 no
H18A C18 H18C . . 109.5 no
H18B C18 H18C . . 109.5 no
N3 C19 C20 . . 121.3(6) no
N3 C19 C24 . . 120.7(6) no
C20 C19 C24 . . 118.0(6) no
C19 C20 C21 . . 122.8(6) no
C19 C20 H20 . . 118.6 no
C21 C20 H20 . . 118.6 no
O4 C21 C20 . . 118.3(6) no
O4 C21 C22 . . 123.3(6) no
C20 C21 C22 . . 118.3(6) no
C25 C22 C21 . . 124.4(6) no
C25 C22 C23 . . 117.3(6) no
C21 C22 C23 . . 117.7(6) no
C24 C23 C22 . . 123.2(6) no
C24 C23 H23 . . 118.4 no
C22 C23 H23 . . 118.4 no
C23 C24 C19 . . 119.9(6) no
C23 C24 H24 . . 120.1 no
C19 C24 H24 . . 120.1 no
N4 C25 C22 . . 128.6(6) no
N4 C25 H25 . . 115.7 no
C22 C25 H25 . . 115.7 no
C27 C26 C31 . . 118.1(6) no
C27 C26 N4 . . 123.2(6) no
C31 C26 N4 . . 118.7(6) no
C28 C27 C26 . . 122.3(7) no
C28 C27 H27 . . 118.9 no
C26 C27 H27 . . 118.9 no
C27 C28 C29 . . 119.5(7) no
C27 C28 H28 . . 120.2 no
C29 C28 H28 . . 120.2 no
C30 C29 O5 . . 125.2(7) no
C30 C29 C28 . . 119.4(7) no
O5 C29 C28 . . 115.4(7) no
C29 C30 C31 . . 120.6(7) no
C29 C30 H30 . . 119.7 no
C31 C30 H30 . . 119.7 no
C26 C31 C30 . . 120.0(7) no
C26 C31 H31 . . 120.0 no
C30 C31 H31 . . 120.0 no
O5 C32 H32A . . 109.5 no
O5 C32 H32B . . 109.5 no
H32A C32 H32B . . 109.5 no
O5 C32 H32C . . 109.5 no
H32A C32 H32C . . 109.5 no
H32B C32 H32C . . 109.5 no
Cl1 C33 Cl1 . 2 115.6(14) no
Cl1 C33 H33B . . 108.3 no
Cl1 C33 H33B 2 . 108.3 no

loop_
_geom_bond_atom_site_label_1
_geom_bond_atom_site_label_2
_geom_bond_site_symmetry_2
_geom_bond_distance
_geom_bond_publ_flag
Pd1 C14 . 1.984(6) yes
Pd1 N4 . 2.018(5) yes
Pd1 N1 . 2.049(5) yes
Pd1 O4 . 2.073(4) yes
N1 C8 . 1.291(7) no
N1 C5 . 1.434(8) no
N2 O3 . 1.201(8) no
N2 O2 . 1.205(8) no
N2 C12 . 1.474(9) no
N3 C19 . 1.362(8) yes
N3 C17 . 1.443(8) no
N3 C16 . 1.456(8) no
N4 C25 . 1.298(7) no
N4 C26 . 1.436(8) no
O1 C2 . 1.352(8) no
O1 C1 . 1.414(9) no
O4 C21 . 1.300(7) no
O5 C29 . 1.377(8) no
O5 C32 . 1.392(10) no
C1 H1A . .9600 no
C1 H1B . .9600 no
C1 H1C . .9600 no
C2 C3 . 1.380(9) no
C2 C7 . 1.395(9) no
C3 C4 . 1.383(9) no
C3 H3 . .9300 no
C4 C5 . 1.362(8) no
C4 H4 . .9300 no
C5 C6 . 1.382(8) no
C6 C7 . 1.380(9) no
C6 H6 . .9300 no
C7 H7 . .9300 no
C8 C9 . 1.441(8) no
C8 H8 . .9300 no
C9 C14 . 1.401(8) no
C9 C10 . 1.406(8) no
C10 C11 . 1.378(9) no
C10 H10 . .9300 no
C11 C12 . 1.368(9) no
C11 H11 . .9300 no
C12 C13 . 1.395(9) no
C13 C14 . 1.382(8) no
C13 H13 . .9300 no
C15 C16 . 1.499(10) no
C15 H15A . .9600 no
C15 H15B . .9600 no
C15 H15C . .9600 no
C16 H16A . .9700 no
C16 H16B . .9700 no
C17 C18 . 1.513(10) no
C17 H17A . .9700 no
C17 H17B . .9700 no
C18 H18A . .9600 no
C18 H18B . .9600 no
C18 H18C . .9600 no
C19 C20 . 1.392(8) yes
C19 C24 . 1.416(9) yes
C20 C21 . 1.407(8) yes
C20 H20 . .9300 no
C21 C22 . 1.414(8) yes
C22 C25 . 1.399(8) no
C22 C23 . 1.421(8) yes
C23 C24 . 1.349(9) yes
C23 H23 . .9300 no
C24 H24 . .9300 no
C25 H25 . .9300 no
C26 C27 . 1.381(9) no
C26 C31 . 1.383(9) no
C27 C28 . 1.357(9) no
C27 H27 . .9300 no
C28 C29 . 1.381(11) no
C28 H28 . .9300 no
C29 C30 . 1.375(10) no
C30 C31 . 1.385(9) no
C30 H30 . .9300 no
C31 H31 . .9300 no
C32 H32A . .9600 no
C32 H32B . .9600 no
C32 H32C . .9600 no
Cl1 C33 . 1.736(13) no
C33 Cl1 2 1.736(12) no
C33 H33B . .9701 no

loop_
_geom_torsion_atom_site_label_1
_geom_torsion_atom_site_label_2
_geom_torsion_atom_site_label_3
_geom_torsion_atom_site_label_4
_geom_torsion
_geom_torsion_publ_flag
C16 N3 C19 C20 -178.6(6) no
C23 C22 C25 N4 172.1(6) yes
C22 C25 N4 C26 168.5(6) yes
C25 N4 C26 C31 -130.0(6) yes
C6 C5 N1 C8 -131.0(6) yes
C5 N1 C8 C9 -177.0(5) yes
N1 C8 C9 C10 172.9(6) yes
O4 C21 C22 C25 8.5(9) yes
C21 C22 C25 N4 -16.6(10) yes
C22 C25 N4 Pd1 -6.2(9) yes
N1 C8 C9 C14 -3.3(8) yes
C8 C9 C14 Pd1 .4(7) yes
